data_1556109
loop_
_publ_author_name
'Xu, Yingjian'
'Alcock, Nat W.'
'Clarkson, Guy J.'
'Docherty, Gordon'
'Woodward, Gary'
'Wills, Martin'

_publ_section_title
;
 Asymmetric hydrogenation of ketones using a ruthenium(II) catalyst
 containing BINOL-derived monodonor phosphorus-donor ligands.
;
_journal_issue 22
_journal_name_full 'Organic letters'
_journal_page_first 4105
_journal_page_last 4107
_journal_paper_doi 10.1021/ol0481840
_journal_volume 6
_journal_year 2004
_chemical_absolute_configuration rmad
_chemical_formula_sum 'C67.5 H54.5 Br2 Cl2 N2 O6 P2 Ru'
_chemical_formula_weight 1383.36
_space_group_IT_number 4
_space_group_name_Hall 'P 2yb (-1/2*x+z,1/2*x,y)'
_space_group_name_H-M_alt 'P 1 21 1 (c,2*a+c,b)'
_symmetry_cell_setting monoclinic
_symmetry_space_group_name_H-M 'P 1 21 1 (c,2*a+c,b)'
_atom_sites_solution_hydrogens geom
_atom_sites_solution_primary direct
_atom_sites_solution_secondary difmap
_audit_creation_method SHELXL-97
_cell_angle_alpha 90.00
_cell_angle_beta 90.00
_cell_angle_gamma 89.58
_cell_formula_units_Z 4
_cell_length_a 16.649(2)
_cell_length_b 19.163(2)
_cell_length_c 27.224(3)
_cell_measurement_reflns_used 8192
_cell_measurement_temperature 180(2)
_cell_measurement_theta_max 20
_cell_measurement_theta_min 3
_cell_volume 8685.4(17)
_computing_cell_refinement 'SAINT (Siemens, 1995)'
_computing_data_collection 'SMART (Siemens, 1994)'
_computing_data_reduction 'SAINT (Siemens, 1995)'
_computing_molecular_graphics 'SHELXTL (Sheldrick, 1997)'
_computing_publication_material 'SHELXTL (Sheldrick, 1997)'
_computing_structure_refinement 'SHELXL-97 (Sheldrick, 1997)'
_computing_structure_solution 'SHELXS-97 (Sheldrick, 1990)'
_diffrn_ambient_temperature 180(2)
_diffrn_detector_area_resol_mean 8.192
_diffrn_measured_fraction_theta_full 0.892
_diffrn_measured_fraction_theta_max 0.892
_diffrn_measurement_device_type 'Siemens SMART diffractometer'
_diffrn_measurement_method '\w scans'
_diffrn_radiation_monochromator graphite
_diffrn_radiation_source 'fine-focus sealed tube'
_diffrn_radiation_type MoK\a
_diffrn_radiation_wavelength 0.71073
_diffrn_reflns_av_R_equivalents 0.1274
_diffrn_reflns_av_sigmaI/netI 0.3813
_diffrn_reflns_limit_h_max 21
_diffrn_reflns_limit_h_min -12
_diffrn_reflns_limit_k_max 25
_diffrn_reflns_limit_k_min -26
_diffrn_reflns_limit_l_max 36
_diffrn_reflns_limit_l_min -35
_diffrn_reflns_number 27051
_diffrn_reflns_theta_full 29.07
_diffrn_reflns_theta_max 29.07
_diffrn_reflns_theta_min 1.61
_diffrn_standards_decay_% nil
_exptl_absorpt_coefficient_mu 1.237
_exptl_absorpt_correction_T_max 0.91
_exptl_absorpt_correction_T_min 0.36
_exptl_absorpt_correction_type multi-scan
_exptl_absorpt_process_details 'SADABS (Sheldrick, 1996)'
_exptl_crystal_colour yellow
_exptl_crystal_density_diffrn 1.058
_exptl_crystal_density_method 'not measured'
_exptl_crystal_description block
_exptl_crystal_F_000 2798
_exptl_crystal_size_max 0.32
_exptl_crystal_size_mid 0.28
_exptl_crystal_size_min 0.12
_refine_diff_density_max 1.312
_refine_diff_density_min -0.811
_refine_diff_density_rms 0.144
_refine_ls_abs_structure_details 'Flack H D (1983), Acta Cryst. A39, 876-881'
_refine_ls_abs_structure_Flack 0.00(2)
_refine_ls_extinction_coef 0.00128(14)
_refine_ls_extinction_expression Fc^*^=kFc[1+0.001xFc^2^\l^3^/sin(2\q)]^-1/4^
_refine_ls_extinction_method SHELXL
_refine_ls_goodness_of_fit_ref 0.850
_refine_ls_hydrogen_treatment mixed
_refine_ls_matrix_type full
_refine_ls_number_parameters 647
_refine_ls_number_reflns 18346
_refine_ls_number_restraints 583
_refine_ls_restrained_S_all 0.845
_refine_ls_R_factor_all 0.2120
_refine_ls_R_factor_gt 0.0962
_refine_ls_shift/su_max 0.015
_refine_ls_shift/su_mean 0.002
_refine_ls_structure_factor_coef Fsqd
_refine_ls_weighting_details 'calc w=1/[\s^2^(Fo^2^)+(0.0946P)^2^+0.0000P] where P=(Fo^2^+2Fc^2^)/3'
_refine_ls_weighting_scheme calc
_refine_ls_wR_factor_gt 0.2069
_refine_ls_wR_factor_ref 0.2447
_reflns_number_gt 6829
_reflns_number_total 18346
_reflns_threshold_expression >2sigma(I)
_cod_data_source_file ol0481840si20040920_053344.cif
_cod_data_source_block yj4ort
_cod_depositor_comments
;
The following automatic conversions were performed:

data item '_symmetry_cell_setting' value 'Monoclinic' was changed to
'monoclinic' in accordance with the
/home/saulius/struct/COD-crude-data/automatic-downloads/DataCite-retrospective/ACS/depositions/lib/dictionaries/cif_core.dic
dictionary named 'cif_core.dic' version 2.4.2 last updated on
2011-04-26.

Automatic conversion script
Id: cif_fix_values 6909 2019-04-08 15:41:33Z antanas 
;
_cod_original_cell_volume 8685.0(19)
_cod_original_sg_symbol_Hall c_2c
_cod_original_sg_symbol_H-M C112(1)
_cod_original_formula_sum 'C67.50 H54.50 Br2 Cl2 N2 O6 P2 Ru'
_cod_database_code 1556109

loop_
_symmetry_equiv_pos_as_xyz
'x, y, z'
'-x, -y, z+1/2'
'x+1/2, y+1/2, z'
'-x+1/2, -y+1/2, z+1/2'

loop_
_atom_site_label
_atom_site_type_symbol
_atom_site_fract_x
_atom_site_fract_y
_atom_site_fract_z
_atom_site_U_iso_or_equiv
_atom_site_adp_type
_atom_site_occupancy
_atom_site_symmetry_multiplicity
_atom_site_calc_flag
_atom_site_refinement_flags
_atom_site_disorder_assembly
_atom_site_disorder_group
Ru1 Ru 0.56726(8) 0.97827(9) 0.29536(7) 0.0288(3) Uani 1 1 d . . .
P1 P 0.4771(3) 1.0422(3) 0.25739(18) 0.0305(14) Uani 1 1 d . . .
P2 P 0.4751(3) 0.9138(3) 0.33259(17) 0.0246(12) Uani 1 1 d . . .
Cl2 Cl 0.5823(3) 1.0530(2) 0.36472(16) 0.0372(13) Uani 1 1 d . . .
Cl3 Cl 0.5851(3) 0.8995(3) 0.22713(16) 0.0373(13) Uani 1 1 d . . .
Br5 Br 0.58286(15) 0.75507(12) 0.34556(8) 0.0558(7) Uani 1 1 d . . .
Br6 Br 0.57831(15) 1.20187(11) 0.24474(7) 0.0499(7) Uani 1 1 d . . .
C1 C 0.8245(8) 0.8531(7) 0.3011(4) 0.048(5) Uani 1 1 d GU . .
H1A H 0.7819 0.8390 0.2802 0.058 Uiso 1 1 calc R . .
C2 C 0.8939(9) 0.8126(6) 0.3045(6) 0.056(6) Uani 1 1 d GU . .
H2A H 0.8987 0.7708 0.2858 0.068 Uiso 1 1 calc R . .
C3 C 0.9562(8) 0.8331(9) 0.3351(7) 0.081(8) Uani 1 1 d GU . .
H3A H 1.0036 0.8054 0.3374 0.097 Uiso 1 1 calc R . .
C4 C 0.9491(8) 0.8942(10) 0.3623(6) 0.097(9) Uani 1 1 d GU . .
H4A H 0.9917 0.9082 0.3833 0.117 Uiso 1 1 calc R . .
C5 C 0.8798(10) 0.9347(7) 0.3590(5) 0.090(8) Uani 1 1 d GU . .
H5A H 0.8749 0.9764 0.3776 0.108 Uiso 1 1 calc R . .
C6 C 0.8174(7) 0.9141(6) 0.3284(5) 0.026(4) Uani 1 1 d GU . .
N7 N 0.6683(8) 0.9218(7) 0.3301(5) 0.027(4) Uani 1 1 d U . .
H7B H 0.6586 0.9170 0.3632 0.033 Uiso 1 1 calc R . .
H7C H 0.6730 0.8780 0.3166 0.033 Uiso 1 1 calc R . .
C7 C 0.7479(11) 0.9625(9) 0.3222(6) 0.022(4) Uani 1 1 d U . .
H7A H 0.7515 0.9994 0.3482 0.027 Uiso 1 1 calc R . .
N8 N 0.6692(9) 1.0330(8) 0.2672(6) 0.037(4) Uani 1 1 d U . .
H8B H 0.6600 1.0420 0.2345 0.044 Uiso 1 1 calc R . .
H8C H 0.6717 1.0754 0.2830 0.044 Uiso 1 1 calc R . .
C8 C 0.7491(11) 0.9990(9) 0.2715(7) 0.021(4) Uani 1 1 d U . .
H8A H 0.7546 0.9628 0.2452 0.025 Uiso 1 1 calc R . .
C9 C 0.8218(6) 1.0464(6) 0.2701(4) 0.027(4) Uani 1 1 d G . .
C10 C 0.8219(6) 1.1081(6) 0.2969(4) 0.039(5) Uani 1 1 d GU . .
H10A H 0.7760 1.1212 0.3157 0.046 Uiso 1 1 calc R . .
C11 C 0.8890(8) 1.1508(5) 0.2963(5) 0.054(6) Uani 1 1 d GU . .
H11A H 0.8891 1.1930 0.3146 0.064 Uiso 1 1 calc R . .
C12 C 0.9561(6) 1.1317(6) 0.2688(5) 0.053(6) Uani 1 1 d GU . .
H12A H 1.0020 1.1609 0.2684 0.063 Uiso 1 1 calc R . .
C13 C 0.9560(6) 1.0700(7) 0.2420(5) 0.047(5) Uani 1 1 d GU . .
H13A H 1.0018 1.0570 0.2232 0.056 Uiso 1 1 calc R . .
C14 C 0.8888(7) 1.0273(6) 0.2426(4) 0.047(5) Uani 1 1 d GU . .
H14A H 0.8888 0.9851 0.2243 0.056 Uiso 1 1 calc R . .
O100 O 0.4380(9) 1.1116(6) 0.2799(4) 0.041(4) Uani 1 1 d . . .
C101 C 0.3003(6) 1.0934(6) 0.2998(3) 0.033(5) Uani 1 1 d GU . .
C102 C 0.3774(6) 1.1138(6) 0.3127(4) 0.046(6) Uani 1 1 d GU . .
C103 C 0.3952(5) 1.1292(7) 0.3614(5) 0.051(6) Uani 1 1 d GU . .
H10B H 0.4479 1.1431 0.3702 0.062 Uiso 1 1 calc R . .
C104 C 0.3359(6) 1.1243(7) 0.3971(4) 0.068(7) Uani 1 1 d GU . .
H10C H 0.3481 1.1349 0.4304 0.082 Uiso 1 1 calc R . .
C105 C 0.2588(6) 1.1040(5) 0.3842(3) 0.072(7) Uani 1 1 d GU . .
C106 C 0.2409(5) 1.0885(4) 0.3355(3) 0.045(6) Uani 1 1 d G . .
C107 C 0.1638(6) 1.0681(6) 0.3226(5) 0.080(8) Uani 1 1 d GU . .
H10D H 0.1516 1.0576 0.2893 0.096 Uiso 1 1 calc R . .
C108 C 0.1045(5) 1.0632(8) 0.3583(6) 0.086(8) Uani 1 1 d GU . .
H10E H 0.0518 1.0493 0.3495 0.103 Uiso 1 1 calc R . .
C109 C 0.1223(7) 1.0787(8) 0.4070(6) 0.107(9) Uani 1 1 d GU . .
H10F H 0.0818 1.0753 0.4314 0.128 Uiso 1 1 calc R . .
C110 C 0.1995(7) 1.0990(8) 0.4199(4) 0.095(8) Uani 1 1 d GU . .
H11B H 0.2116 1.1096 0.4532 0.114 Uiso 1 1 calc R . .
O200 O 0.3954(7) 0.9991(6) 0.2406(5) 0.034(3) Uani 1 1 d . . .
C201 C 0.2844(6) 1.0876(6) 0.2414(3) 0.047(6) Uani 1 1 d GU . .
C202 C 0.3251(6) 1.0315(6) 0.2204(4) 0.032(5) Uani 1 1 d GU . .
C203 C 0.3046(6) 1.0087(5) 0.1736(4) 0.043(5) Uani 1 1 d G . .
H20A H 0.3325 0.9704 0.1593 0.052 Uiso 1 1 calc R . .
C204 C 0.2434(6) 1.0421(5) 0.1478(3) 0.043(5) Uani 1 1 d GU . .
H20B H 0.2294 1.0265 0.1158 0.051 Uiso 1 1 calc R . .
C205 C 0.2026(5) 1.0982(5) 0.1688(3) 0.042(5) Uani 1 1 d GU . .
C206 C 0.2231(5) 1.1210(5) 0.2156(3) 0.072(7) Uani 1 1 d GU . .
C207 C 0.1824(7) 1.1771(6) 0.2366(4) 0.065(6) Uani 1 1 d GU . .
H20C H 0.1964 1.1926 0.2686 0.078 Uiso 1 1 calc R . .
C208 C 0.1212(7) 1.2104(6) 0.2107(6) 0.074(7) Uani 1 1 d GU . .
H20D H 0.0933 1.2488 0.2251 0.089 Uiso 1 1 calc R . .
C209 C 0.1007(6) 1.1877(6) 0.1639(6) 0.095(9) Uani 1 1 d GU . .
H20E H 0.0588 1.2105 0.1463 0.115 Uiso 1 1 calc R . .
C210 C 0.1414(6) 1.1316(6) 0.1430(4) 0.055(6) Uani 1 1 d GU . .
H21A H 0.1274 1.1160 0.1110 0.066 Uiso 1 1 calc R . .
O300 O 0.3946(7) 0.9561(6) 0.3477(4) 0.033(3) Uani 1 1 d . . .
C301 C 0.2882(5) 0.8672(5) 0.3440(3) 0.022(4) Uani 1 1 d GU . .
C302 C 0.3262(5) 0.9229(5) 0.3667(4) 0.044(5) Uani 1 1 d GU . .
C303 C 0.3046(6) 0.9421(5) 0.4142(4) 0.032(4) Uani 1 1 d GU . .
H30A H 0.3305 0.9802 0.4298 0.038 Uiso 1 1 calc R . .
C304 C 0.2450(6) 0.9057(5) 0.4389(3) 0.041(5) Uani 1 1 d G . .
H30B H 0.2303 0.9189 0.4713 0.050 Uiso 1 1 calc R . .
C305 C 0.2071(5) 0.8500(4) 0.4161(2) 0.048(6) Uani 1 1 d GU . .
C306 C 0.2287(4) 0.8307(4) 0.3687(2) 0.027(4) Uani 1 1 d GU . .
C307 C 0.1907(6) 0.7751(5) 0.3459(3) 0.038(5) Uani 1 1 d GU . .
H30C H 0.2055 0.7619 0.3135 0.046 Uiso 1 1 calc R . .
C308 C 0.1312(7) 0.7386(5) 0.3706(4) 0.060(7) Uani 1 1 d GU . .
H30D H 0.1052 0.7006 0.3550 0.072 Uiso 1 1 calc R . .
C309 C 0.1096(6) 0.7579(6) 0.4180(4) 0.057(6) Uani 1 1 d GU . .
H30E H 0.0689 0.7330 0.4349 0.068 Uiso 1 1 calc R . .
C310 C 0.1475(6) 0.8136(6) 0.4408(3) 0.064(6) Uani 1 1 d GU . .
H31A H 0.1328 0.8267 0.4732 0.077 Uiso 1 1 calc R . .
O400 O 0.4428(8) 0.8417(5) 0.3098(4) 0.040(4) Uani 1 1 d U . .
C401 C 0.3011(5) 0.8644(5) 0.2875(3) 0.028(4) Uani 1 1 d GU . .
C402 C 0.3784(5) 0.8424(5) 0.2753(4) 0.029(4) Uani 1 1 d GU . .
C403 C 0.3963(5) 0.8239(6) 0.2272(4) 0.038(5) Uani 1 1 d GU . .
H40A H 0.4491 0.8089 0.2188 0.046 Uiso 1 1 calc R . .
C404 C 0.3371(5) 0.8273(6) 0.1912(3) 0.057(6) Uani 1 1 d GU . .
H40B H 0.3494 0.8147 0.1583 0.069 Uiso 1 1 calc R . .
C405 C 0.2599(5) 0.8493(4) 0.2035(3) 0.035(5) Uani 1 1 d GU . .
C406 C 0.2419(4) 0.8678(3) 0.2516(3) 0.037(5) Uani 1 1 d GU . .
C407 C 0.1647(5) 0.8897(5) 0.2638(3) 0.038(5) Uani 1 1 d GU . .
H40C H 0.1524 0.9024 0.2967 0.045 Uiso 1 1 calc R . .
C408 C 0.1055(4) 0.8932(5) 0.2279(4) 0.036(5) Uani 1 1 d GU . .
H40D H 0.0527 0.9082 0.2363 0.043 Uiso 1 1 calc R . .
C409 C 0.1235(5) 0.8746(6) 0.1798(4) 0.071(7) Uani 1 1 d GU . .
H40E H 0.0830 0.8770 0.1552 0.085 Uiso 1 1 calc R . .
C410 C 0.2007(6) 0.8527(6) 0.1675(3) 0.046(5) Uani 1 1 d GU . .
H41A H 0.2130 0.8400 0.1346 0.056 Uiso 1 1 calc R . .
C501 C 0.5152(8) 0.8802(7) 0.3922(3) 0.034(5) Uani 1 1 d GU . .
C502 C 0.5536(8) 0.8162(6) 0.3987(4) 0.036(5) Uani 1 1 d GU . .
C503 C 0.5742(9) 0.7939(7) 0.4456(5) 0.069(7) Uani 1 1 d GU . .
H50A H 0.6005 0.7502 0.4501 0.083 Uiso 1 1 calc R . .
C504 C 0.5564(10) 0.8355(9) 0.4861(3) 0.086(8) Uani 1 1 d GU . .
H50B H 0.5704 0.8202 0.5181 0.103 Uiso 1 1 calc R . .
C505 C 0.5179(9) 0.8994(8) 0.4795(3) 0.067(7) Uani 1 1 d GU . .
H50C H 0.5057 0.9279 0.5072 0.080 Uiso 1 1 calc R . .
C506 C 0.4973(8) 0.9218(6) 0.4326(4) 0.044(5) Uani 1 1 d GU . .
H50D H 0.4710 0.9655 0.4281 0.053 Uiso 1 1 calc R . .
C601 C 0.5066(11) 1.0822(10) 0.1980(6) 0.035(5) Uani 1 1 d U . .
C602 C 0.5501(13) 1.1432(11) 0.1914(7) 0.044(6) Uani 1 1 d . . .
C603 C 0.5735(13) 1.1703(11) 0.1449(7) 0.049(5) Uani 1 1 d U . .
H60B H 0.5962 1.2153 0.1409 0.059 Uiso 1 1 calc R . .
C604 C 0.5600(14) 1.1245(11) 0.1054(7) 0.060(6) Uani 1 1 d U . .
H60A H 0.5772 1.1383 0.0736 0.072 Uiso 1 1 calc R . .
C605 C 0.5219(14) 1.0580(12) 0.1104(7) 0.061(6) Uani 1 1 d U . .
H60D H 0.5118 1.0309 0.0819 0.073 Uiso 1 1 calc R . .
C606 C 0.4990(11) 1.0318(11) 0.1571(6) 0.046(5) Uani 1 1 d U . .
H60E H 0.4802 0.9855 0.1617 0.055 Uiso 1 1 calc R . .
O01 O 0.3285(13) 0.6758(11) 0.1170(8) 0.025(7) Uani 0.45(2) 1 d PU A 1
C01 C 0.2924(17) 0.6542(14) 0.1599(10) 0.004(7) Uani 0.45(2) 1 d PU A 1
O01A O 0.4390(16) 0.6891(14) 0.0780(9) 0.074(9) Uani 0.55(2) 1 d PU A 2
C01A C 0.418(2) 0.6817(17) 0.1199(12) 0.045(9) Uani 0.55(2) 1 d PU A 2
O02 O 0.3864(15) 0.6874(14) 0.4700(9) 0.042(9) Uani 0.46(3) 1 d PU B 1
C02 C 0.422(3) 0.633(2) 0.4338(13) 0.054(13) Uani 0.46(3) 1 d P B 1
O03 O 0.3888(16) 0.7123(14) 0.5523(9) 0.074(10) Uani 0.54(3) 1 d PU B 2

loop_
_atom_site_aniso_label
_atom_site_aniso_U_11
_atom_site_aniso_U_22
_atom_site_aniso_U_33
_atom_site_aniso_U_23
_atom_site_aniso_U_13
_atom_site_aniso_U_12
Ru1 0.0318(7) 0.0381(7) 0.0167(5) 0.0025(6) 0.0006(14) -0.0081(8)
P1 0.022(3) 0.040(4) 0.030(3) 0.002(2) 0.010(3) -0.001(2)
P2 0.024(3) 0.030(3) 0.020(3) 0.006(2) 0.000(3) -0.004(2)
Cl2 0.049(3) 0.035(3) 0.028(3) -0.009(2) 0.002(3) -0.015(3)
Cl3 0.041(3) 0.051(3) 0.020(2) 0.003(2) 0.005(2) -0.008(3)
Br5 0.0571(16) 0.0451(14) 0.0653(16) 0.0122(12) -0.0043(17) -0.0046(12)
Br6 0.0578(16) 0.0447(13) 0.0475(14) -0.0047(11) 0.0042(16) -0.0227(12)
C1 0.051(12) 0.060(13) 0.033(11) 0.015(11) 0.005(10) -0.028(10)
C2 0.060(9) 0.063(9) 0.046(9) -0.006(7) 0.023(7) -0.003(8)
C3 0.068(10) 0.088(10) 0.086(10) 0.002(8) 0.018(8) 0.009(8)
C4 0.085(11) 0.104(11) 0.103(11) 0.021(8) -0.008(9) 0.000(9)
C5 0.077(16) 0.117(18) 0.076(15) 0.044(15) 0.024(14) 0.003(15)
C6 0.027(6) 0.029(6) 0.023(5) 0.007(4) -0.002(4) -0.014(4)
N7 0.020(7) 0.028(7) 0.033(7) 0.002(6) -0.005(6) 0.012(6)
C7 0.028(10) 0.024(10) 0.016(9) 0.002(7) 0.009(7) -0.011(8)
N8 0.040(7) 0.020(7) 0.051(7) 0.010(6) 0.000(6) 0.005(6)
C8 0.025(8) 0.015(7) 0.023(7) -0.001(6) -0.002(7) 0.011(6)
C9 0.035(11) 0.027(10) 0.018(9) -0.009(7) 0.008(8) 0.003(8)
C10 0.032(8) 0.047(8) 0.037(8) 0.020(8) -0.012(8) -0.012(7)
C11 0.077(15) 0.064(13) 0.021(9) 0.015(12) -0.017(13) -0.037(12)
C12 0.029(12) 0.061(14) 0.068(14) 0.025(12) 0.011(10) -0.013(10)
C13 0.033(8) 0.059(8) 0.049(8) 0.004(7) 0.011(7) -0.018(7)
C14 0.033(10) 0.030(10) 0.077(13) 0.016(11) 0.028(10) -0.009(9)
O100 0.050(9) 0.037(7) 0.036(8) 0.008(6) -0.003(8) -0.023(8)
C101 0.023(7) 0.033(8) 0.041(8) 0.000(7) 0.012(7) -0.005(6)
C102 0.041(12) 0.065(14) 0.032(10) 0.002(10) 0.030(10) 0.008(10)
C103 0.028(11) 0.088(15) 0.038(11) -0.017(11) -0.005(9) 0.030(10)
C104 0.068(17) 0.085(17) 0.051(14) -0.011(13) 0.013(13) -0.015(14)
C105 0.080(11) 0.076(11) 0.059(10) 0.000(8) 0.018(8) -0.006(8)
C106 0.035(13) 0.033(12) 0.067(15) 0.009(11) 0.005(12) 0.024(10)
C107 0.049(16) 0.106(19) 0.084(17) 0.048(15) 0.003(13) 0.012(15)
C108 0.073(11) 0.095(11) 0.091(11) 0.004(8) 0.001(8) 0.004(8)
C109 0.041(14) 0.14(2) 0.14(2) 0.041(18) 0.031(15) 0.039(15)
C110 0.052(14) 0.16(2) 0.070(15) 0.017(15) 0.025(13) 0.039(15)
O200 0.039(9) 0.030(7) 0.033(8) 0.003(6) 0.012(7) -0.008(6)
C201 0.051(9) 0.034(8) 0.057(9) -0.001(8) -0.013(8) -0.021(7)
C202 0.026(8) 0.029(8) 0.041(8) 0.018(7) -0.013(7) -0.003(7)
C203 0.029(11) 0.047(13) 0.053(13) 0.007(11) -0.006(10) -0.015(10)
C204 0.045(9) 0.030(8) 0.053(9) 0.010(7) -0.019(7) -0.010(7)
C205 0.024(8) 0.046(8) 0.057(9) 0.009(7) -0.013(7) -0.013(7)
C206 0.058(10) 0.076(10) 0.082(10) 0.011(8) 0.001(8) 0.006(8)
C207 0.051(9) 0.071(10) 0.072(10) 0.008(8) 0.016(8) 0.005(8)
C208 0.059(14) 0.086(16) 0.075(15) 0.047(13) 0.046(13) 0.028(13)
C209 0.116(19) 0.093(18) 0.077(15) 0.050(14) 0.045(16) 0.004(16)
C210 0.039(8) 0.062(9) 0.063(9) 0.021(7) 0.003(7) 0.003(7)
O300 0.050(9) 0.034(7) 0.016(7) 0.008(6) -0.006(6) -0.015(7)
C301 0.007(6) 0.026(7) 0.033(7) 0.000(6) 0.002(6) -0.007(6)
C302 0.032(11) 0.038(11) 0.063(13) 0.008(10) 0.007(10) 0.019(10)
C303 0.041(8) 0.031(8) 0.024(7) -0.007(7) 0.014(7) -0.004(7)
C304 0.045(13) 0.050(14) 0.029(10) 0.008(9) -0.013(10) -0.015(11)
C305 0.071(15) 0.048(13) 0.027(10) -0.001(9) 0.020(10) -0.013(11)
C306 0.025(6) 0.027(6) 0.027(5) 0.007(4) 0.004(4) -0.011(4)
C307 0.022(7) 0.039(8) 0.053(8) 0.007(7) 0.003(7) -0.009(6)
C308 0.059(14) 0.071(15) 0.049(12) 0.012(12) 0.022(11) -0.035(12)
C309 0.051(12) 0.065(14) 0.056(12) 0.031(11) -0.001(11) -0.035(11)
C310 0.046(13) 0.125(18) 0.022(10) 0.002(11) 0.003(10) -0.001(13)
O400 0.050(9) 0.015(6) 0.054(9) -0.005(5) 0.007(7) -0.025(6)
C401 0.019(7) 0.031(7) 0.034(8) -0.009(6) 0.001(6) 0.008(6)
C402 0.043(8) 0.021(7) 0.023(7) 0.009(6) -0.010(7) 0.006(6)
C403 0.044(9) 0.037(8) 0.033(8) -0.005(6) 0.007(7) 0.019(7)
C404 0.050(13) 0.077(15) 0.045(13) -0.019(11) -0.019(11) 0.004(12)
C405 0.046(8) 0.040(8) 0.020(7) -0.011(6) -0.009(7) -0.003(7)
C406 0.030(10) 0.046(12) 0.036(11) 0.004(9) -0.005(10) 0.000(9)
C407 0.037(11) 0.016(9) 0.060(12) 0.000(8) -0.037(10) -0.009(9)
C408 0.035(8) 0.036(8) 0.038(7) 0.003(6) -0.012(7) -0.013(6)
C409 0.073(10) 0.075(10) 0.065(9) 0.003(8) -0.015(8) -0.016(8)
C410 0.038(8) 0.059(9) 0.042(8) -0.006(7) -0.018(7) -0.009(7)
C501 0.044(8) 0.046(9) 0.013(7) 0.008(7) 0.004(7) -0.015(7)
C502 0.027(8) 0.047(9) 0.034(8) 0.007(7) -0.008(7) 0.010(7)
C503 0.076(14) 0.096(16) 0.034(11) 0.036(11) -0.016(12) -0.019(15)
C504 0.111(18) 0.130(19) 0.016(10) 0.009(12) -0.008(12) 0.026(16)
C505 0.074(10) 0.098(11) 0.029(8) 0.002(8) 0.007(8) -0.016(8)
C506 0.052(9) 0.059(9) 0.021(7) 0.002(7) -0.014(7) -0.020(7)
C601 0.040(8) 0.037(8) 0.029(8) 0.000(7) 0.010(7) 0.013(7)
C602 0.053(15) 0.048(13) 0.029(11) 0.007(9) -0.007(10) 0.036(11)
C603 0.049(9) 0.057(9) 0.042(8) 0.017(7) -0.005(8) -0.006(8)
C604 0.071(10) 0.069(10) 0.040(9) 0.020(8) -0.002(8) 0.009(8)
C605 0.073(10) 0.080(10) 0.031(8) -0.006(7) -0.002(8) -0.002(8)
C606 0.053(9) 0.061(9) 0.024(7) 0.002(7) -0.010(7) -0.003(8)
O01 0.026(8) 0.028(8) 0.022(8) -0.003(5) -0.005(5) 0.000(5)
C01 0.006(8) 0.003(8) 0.003(8) 0.001(5) -0.003(5) -0.003(5)
O01A 0.070(12) 0.090(12) 0.063(11) 0.007(8) 0.018(9) 0.001(9)
C01A 0.045(10) 0.046(10) 0.043(10) 0.004(5) 0.002(5) -0.001(5)
O02 0.041(12) 0.044(12) 0.041(11) -0.002(8) 0.008(8) 0.016(8)
C02 0.07(3) 0.06(3) 0.03(2) 0.04(2) 0.00(3) -0.01(3)
O03 0.086(13) 0.090(13) 0.046(12) 0.002(8) -0.010(8) 0.003(9)

loop_
_atom_type_symbol
_atom_type_description
_atom_type_scat_dispersion_real
_atom_type_scat_dispersion_imag
_atom_type_scat_source
C C 0.0033 0.0016 'International Tables Vol C Tables 4.2.6.8 and 6.1.1.4'
H H 0.0000 0.0000 'International Tables Vol C Tables 4.2.6.8 and 6.1.1.4'
N N 0.0061 0.0033 'International Tables Vol C Tables 4.2.6.8 and 6.1.1.4'
O O 0.0106 0.0060 'International Tables Vol C Tables 4.2.6.8 and 6.1.1.4'
P P 0.1023 0.0942 'International Tables Vol C Tables 4.2.6.8 and 6.1.1.4'
Cl Cl 0.1484 0.1585 'International Tables Vol C Tables 4.2.6.8 and 6.1.1.4'
Br Br -0.2901 2.4595 'International Tables Vol C Tables 4.2.6.8 and 6.1.1.4'
Ru Ru -1.2594 0.8363 'International Tables Vol C Tables 4.2.6.8 and 6.1.1.4'

loop_
_geom_angle_atom_site_label_1
_geom_angle_atom_site_label_2
_geom_angle_atom_site_label_3
_geom_angle
N8 Ru1 P1 95.7(4)
N8 Ru1 N7 77.8(5)
P1 Ru1 N7 173.5(4)
N8 Ru1 P2 171.0(5)
P1 Ru1 P2 93.09(15)
N7 Ru1 P2 93.4(4)
N8 Ru1 Cl2 84.4(4)
P1 Ru1 Cl2 96.4(2)
N7 Ru1 Cl2 82.6(4)
P2 Ru1 Cl2 92.79(19)
N8 Ru1 Cl3 86.4(4)
P1 Ru1 Cl3 93.87(19)
N7 Ru1 Cl3 86.2(4)
P2 Ru1 Cl3 94.91(18)
Cl2 Ru1 Cl3 166.76(16)
O100 P1 O200 100.9(8)
O100 P1 C601 95.6(7)
O200 P1 C601 100.7(8)
O100 P1 Ru1 123.9(5)
O200 P1 Ru1 114.3(5)
C601 P1 Ru1 117.4(6)
O400 P2 O300 104.3(7)
O400 P2 C501 99.2(7)
O300 P2 C501 104.1(6)
O400 P2 Ru1 122.6(5)
O300 P2 Ru1 114.3(5)
C501 P2 Ru1 110.0(5)
C2 C1 C6 120.0
C2 C1 H1A 120.0
C6 C1 H1A 120.0
C3 C2 C1 120.0
C3 C2 H2A 120.0
C1 C2 H2A 120.0
C2 C3 C4 120.0
C2 C3 H3A 120.0
C4 C3 H3A 120.0
C5 C4 C3 120.0
C5 C4 H4A 120.0
C3 C4 H4A 120.0
C4 C5 C6 120.0
C4 C5 H5A 120.0
C6 C5 H5A 120.0
C5 C6 C1 120.0
C5 C6 C7 118.0(12)
C1 C6 C7 121.7(12)
C7 N7 Ru1 110.1(10)
C7 N7 H7B 109.6
Ru1 N7 H7B 109.6
C7 N7 H7C 109.6
Ru1 N7 H7C 109.6
H7B N7 H7C 108.2
C6 C7 C8 111.7(14)
C6 C7 N7 109.4(12)
C8 C7 N7 111.2(15)
C6 C7 H7A 108.1
C8 C7 H7A 108.1
N7 C7 H7A 108.1
C8 N8 Ru1 118.0(11)
C8 N8 H8B 107.8
Ru1 N8 H8B 107.8
C8 N8 H8C 107.8
Ru1 N8 H8C 107.8
H8B N8 H8C 107.2
N8 C8 C9 116.9(13)
N8 C8 C7 104.7(16)
C9 C8 C7 107.7(14)
N8 C8 H8A 109.1
C9 C8 H8A 109.1
C7 C8 H8A 109.1
C10 C9 C14 120.0
C10 C9 C8 120.1(10)
C14 C9 C8 119.9(10)
C11 C10 C9 120.0
C11 C10 H10A 120.0
C9 C10 H10A 120.0
C12 C11 C10 120.0
C12 C11 H11A 120.0
C10 C11 H11A 120.0
C11 C12 C13 120.0
C11 C12 H12A 120.0
C13 C12 H12A 120.0
C12 C13 C14 120.0
C12 C13 H13A 120.0
C14 C13 H13A 120.0
C13 C14 C9 120.0
C13 C14 H14A 120.0
C9 C14 H14A 120.0
C102 O100 P1 125.5(9)
C102 C101 C106 120.0
C102 C101 C201 114.9(7)
C106 C101 C201 124.6(7)
O100 C102 C101 121.1(9)
O100 C102 C103 118.5(9)
C101 C102 C103 120.0
C102 C103 C104 120.0
C102 C103 H10B 120.0
C104 C103 H10B 120.0
C105 C104 C103 120.0
C105 C104 H10C 120.0
C103 C104 H10C 120.0
C104 C105 C106 120.0
C104 C105 C110 120.0
C106 C105 C110 120.0
C107 C106 C105 120.0
C107 C106 C101 120.0
C105 C106 C101 120.0
C106 C107 C108 120.0
C106 C107 H10D 120.0
C108 C107 H10D 120.0
C109 C108 C107 120.0
C109 C108 H10E 120.0
C107 C108 H10E 120.0
C110 C109 C108 120.0
C110 C109 H10F 120.0
C108 C109 H10F 120.0
C109 C110 C105 120.0
C109 C110 H11B 120.0
C105 C110 H11B 120.0
C202 O200 P1 124.1(9)
C202 C201 C206 120.0
C202 C201 C101 112.2(7)
C206 C201 C101 125.9(7)
C201 C202 C203 120.0
C201 C202 O200 124.8(9)
C203 C202 O200 114.7(9)
C202 C203 C204 120.0
C202 C203 H20A 120.0
C204 C203 H20A 120.0
C205 C204 C203 120.0
C205 C204 H20B 120.0
C203 C204 H20B 120.0
C206 C205 C204 120.0
C206 C205 C210 120.0
C204 C205 C210 120.0
C207 C206 C205 120.0
C207 C206 C201 120.0
C205 C206 C201 120.0
C208 C207 C206 120.0
C208 C207 H20C 120.0
C206 C207 H20C 120.0
C209 C208 C207 120.0
C209 C208 H20D 120.0
C207 C208 H20D 120.0
C208 C209 C210 120.0
C208 C209 H20E 120.0
C210 C209 H20E 120.0
C209 C210 C205 120.0
C209 C210 H21A 120.0
C205 C210 H21A 120.0
C302 O300 P2 122.6(9)
C302 C301 C306 120.0
C302 C301 C401 113.9(6)
C306 C301 C401 124.1(6)
C301 C302 C303 120.0
C301 C302 O300 123.9(8)
C303 C302 O300 115.5(8)
C302 C303 C304 120.0
C302 C303 H30A 120.0
C304 C303 H30A 120.0
C305 C304 C303 120.0
C305 C304 H30B 120.0
C303 C304 H30B 120.0
C304 C305 C306 120.0
C304 C305 C310 120.0
C306 C305 C310 120.0
C307 C306 C305 120.0
C307 C306 C301 120.0
C305 C306 C301 120.0
C306 C307 C308 120.0
C306 C307 H30C 120.0
C308 C307 H30C 120.0
C307 C308 C309 120.0
C307 C308 H30D 120.0
C309 C308 H30D 120.0
C308 C309 C310 120.0
C308 C309 H30E 120.0
C310 C309 H30E 120.0
C309 C310 C305 120.0
C309 C310 H31A 120.0
C305 C310 H31A 120.0
C402 O400 P2 120.1(9)
C402 C401 C406 120.0
C402 C401 C301 112.0(6)
C406 C401 C301 126.6(6)
C403 C402 C401 120.0
C403 C402 O400 117.3(8)
C401 C402 O400 122.6(8)
C402 C403 C404 120.0
C402 C403 H40A 120.0
C404 C403 H40A 120.0
C403 C404 C405 120.0
C403 C404 H40B 120.0
C405 C404 H40B 120.0
C406 C405 C404 120.0
C406 C405 C410 120.0
C404 C405 C410 120.0
C407 C406 C405 120.0
C407 C406 C401 120.0
C405 C406 C401 120.0
C406 C407 C408 120.0
C406 C407 H40C 120.0
C408 C407 H40C 120.0
C409 C408 C407 120.0
C409 C408 H40D 120.0
C407 C408 H40D 120.0
C410 C409 C408 120.0
C410 C409 H40E 120.0
C408 C409 H40E 120.0
C409 C410 C405 120.0
C409 C410 H41A 120.0
C405 C410 H41A 120.0
C502 C501 C506 120.0
C502 C501 P2 125.2(7)
C506 C501 P2 114.6(7)
C501 C502 C503 120.0
C501 C502 Br5 123.7(7)
C503 C502 Br5 116.3(7)
C504 C503 C502 120.0
C504 C503 H50A 120.0
C502 C503 H50A 120.0
C503 C504 C505 120.0
C503 C504 H50B 120.0
C505 C504 H50B 120.0
C506 C505 C504 120.0
C506 C505 H50C 120.0
C504 C505 H50C 120.0
C505 C506 C501 120.0
C505 C506 H50D 120.0
C501 C506 H50D 120.0
C602 C601 C606 120.0(16)
C602 C601 P1 126.8(14)
C606 C601 P1 111.1(13)
C601 C602 C603 124.5(17)
C601 C602 Br6 122.2(14)
C603 C602 Br6 113.2(16)
C604 C603 C602 113.9(18)
C604 C603 H60B 123.1
C602 C603 H60B 123.1
C603 C604 C605 123.8(18)
C603 C604 H60A 118.1
C605 C604 H60A 118.1
C606 C605 C604 121.4(18)
C606 C605 H60D 119.3
C604 C605 H60D 119.3
C605 C606 C601 114.6(18)
C605 C606 H60E 122.7
C601 C606 H60E 122.7

loop_
_geom_bond_atom_site_label_1
_geom_bond_atom_site_label_2
_geom_bond_distance
Ru1 N8 2.143(15)
Ru1 P1 2.190(6)
Ru1 N7 2.206(13)
Ru1 P2 2.221(5)
Ru1 Cl2 2.384(5)
Ru1 Cl3 2.410(5)
P1 O100 1.598(14)
P1 O200 1.661(13)
P1 C601 1.858(18)
P2 O400 1.610(11)
P2 O300 1.616(13)
P2 C501 1.866(10)
Br5 C502 1.922(10)
Br6 C602 1.90(2)
C1 C2 1.3900
C1 C6 1.3900
C1 H1A 0.9500
C2 C3 1.3900
C2 H2A 0.9500
C3 C4 1.3900
C3 H3A 0.9500
C4 C5 1.3900
C4 H4A 0.9500
C5 C6 1.3900
C5 H5A 0.9500
C6 C7 1.49(2)
N7 C7 1.56(2)
N7 H7B 0.9200
N7 H7C 0.9200
C7 C8 1.549(17)
C7 H7A 1.0000
N8 C8 1.48(2)
N8 H8B 0.9200
N8 H8C 0.9200
C8 C9 1.52(2)
C8 H8A 1.0000
C9 C10 1.3900
C9 C14 1.3900
C10 C11 1.3900
C10 H10A 0.9500
C11 C12 1.3900
C11 H11A 0.9500
C12 C13 1.3900
C12 H12A 0.9500
C13 C14 1.3900
C13 H13A 0.9500
C14 H14A 0.9500
O100 C102 1.347(16)
C101 C102 1.3900
C101 C106 1.3900
C101 C201 1.615(12)
C102 C103 1.3900
C103 C104 1.3900
C103 H10B 0.9500
C104 C105 1.3900
C104 H10C 0.9500
C105 C106 1.3900
C105 C110 1.3900
C106 C107 1.3900
C107 C108 1.3900
C107 H10D 0.9500
C108 C109 1.3900
C108 H10E 0.9500
C109 C110 1.3900
C109 H10F 0.9500
C110 H11B 0.9500
O200 C202 1.430(15)
C201 C202 1.3900
C201 C206 1.3900
C202 C203 1.3900
C203 C204 1.3900
C203 H20A 0.9500
C204 C205 1.3900
C204 H20B 0.9500
C205 C206 1.3900
C205 C210 1.3900
C206 C207 1.3900
C207 C208 1.3900
C207 H20C 0.9500
C208 C209 1.3900
C208 H20D 0.9500
C209 C210 1.3900
C209 H20E 0.9500
C210 H21A 0.9500
O300 C302 1.407(13)
C301 C302 1.3900
C301 C306 1.3900
C301 C401 1.553(11)
C302 C303 1.3900
C303 C304 1.3900
C303 H30A 0.9500
C304 C305 1.3900
C304 H30B 0.9500
C305 C306 1.3900
C305 C310 1.3900
C306 C307 1.3900
C307 C308 1.3900
C307 H30C 0.9500
C308 C309 1.3900
C308 H30D 0.9500
C309 C310 1.3900
C309 H30E 0.9500
C310 H31A 0.9500
O400 C402 1.426(15)
C401 C402 1.3900
C401 C406 1.3900
C402 C403 1.3900
C403 C404 1.3900
C403 H40A 0.9500
C404 C405 1.3900
C404 H40B 0.9500
C405 C406 1.3900
C405 C410 1.3900
C406 C407 1.3900
C407 C408 1.3900
C407 H40C 0.9500
C408 C409 1.3900
C408 H40D 0.9500
C409 C410 1.3900
C409 H40E 0.9500
C410 H41A 0.9500
C501 C502 1.3900
C501 C506 1.3900
C502 C503 1.3900
C503 C504 1.3900
C503 H50A 0.9500
C504 C505 1.3900
C504 H50B 0.9500
C505 C506 1.3900
C505 H50C 0.9500
C506 H50D 0.9500
C601 C602 1.39(3)
C601 C606 1.48(2)
C602 C603 1.42(2)
C603 C604 1.41(3)
C603 H60B 0.9500
C604 C605 1.43(3)
C604 H60A 0.9500
C605 C606 1.42(3)
C605 H60D 0.9500
C606 H60E 0.9500
O01 C01 1.38(3)
O01A C01A 1.21(4)
O02 C02 1.54(5)

loop_
_geom_hbond_atom_site_label_D
_geom_hbond_atom_site_label_H
_geom_hbond_atom_site_label_A
_geom_hbond_distance_DH
_geom_hbond_distance_HA
_geom_hbond_distance_DA
_geom_hbond_angle_DHA
N7 H7C Br5 0.92 2.91 3.533(15) 126.2
N8 H8C Br6 0.92 3.05 3.615(15) 121.1
